data_7018830
loop_
_publ_author_name
'Ni, Jia'
'Wei, Kai-Ju'
'Min, Yuanzeng'
'Chen, Yaowen'
'Zhan, Shunze'
'Li, Dan'
'Liu, Yangzhong'

_publ_section_title
;
 Copper(i) coordination polymers of 2,2'-dipyridylamine derivatives:
 syntheses, structures, and luminescence.
;
_journal_issue 17
_journal_name_full 'Dalton transactions (Cambridge, England : 2003)'
_journal_page_first 5280
_journal_page_last 5293
_journal_paper_doi 10.1039/c2dt12032a
_journal_volume 41
_journal_year 2012
_chemical_formula_sum 'C10 H7 Cu2 N3.5 O0.5'
_chemical_formula_weight 311.27
_chemical_name_systematic
;
?
;
_space_group_IT_number 48
_symmetry_cell_setting orthorhombic
_symmetry_space_group_name_Hall '-P 2ab 2bc'
_symmetry_space_group_name_H-M 'P n n n :2'
_atom_sites_solution_hydrogens geom
_atom_sites_solution_primary direct
_atom_sites_solution_secondary difmap
_audit_creation_method SHELXL-97
_cell_angle_alpha 90.00
_cell_angle_beta 90.00
_cell_angle_gamma 90.00
_cell_formula_units_Z 8
_cell_length_a 7.413(4)
_cell_length_b 8.577(4)
_cell_length_c 37.051(16)
_cell_measurement_temperature 293(2)
_cell_volume 2356(2)
_computing_cell_refinement 'SAINT (Bruker, 2002)'
_computing_data_collection 'SMART (Bruker, 2002)'
_computing_data_reduction SAINT
_computing_molecular_graphics 'ORTEP-II (Johnson, 1976)'
_computing_publication_material SHELXL-97
_computing_structure_refinement 'SHELXL-97 (Sheldrick, 1997)'
_computing_structure_solution 'SHELXS-97 (Sheldrick, 1997)'
_diffrn_ambient_temperature 293(2)
_diffrn_measured_fraction_theta_full 0.966
_diffrn_measured_fraction_theta_max 0.966
_diffrn_measurement_device_type 'Bruker APEX area-dectector diffractometer'
_diffrn_measurement_method '\f and \w-scan'
_diffrn_radiation_monochromator graphite
_diffrn_radiation_source 'fine-focus sealed tube'
_diffrn_radiation_type MoK\a
_diffrn_radiation_wavelength 0.71073
_diffrn_reflns_av_R_equivalents 0.0427
_diffrn_reflns_av_sigmaI/netI 0.0609
_diffrn_reflns_limit_h_max 8
_diffrn_reflns_limit_h_min -8
_diffrn_reflns_limit_k_max 4
_diffrn_reflns_limit_k_min -9
_diffrn_reflns_limit_l_max 43
_diffrn_reflns_limit_l_min -44
_diffrn_reflns_number 5964
_diffrn_reflns_theta_full 25.00
_diffrn_reflns_theta_max 25.00
_diffrn_reflns_theta_min 2.20
_diffrn_standards_decay_% 0
_diffrn_standards_interval_count 0
_diffrn_standards_interval_time 0
_diffrn_standards_number 0
_exptl_absorpt_coefficient_mu 3.588
_exptl_absorpt_correction_T_max 0.6527
_exptl_absorpt_correction_T_min 0.5645
_exptl_absorpt_correction_type multi-scan
_exptl_absorpt_process_details 'SADABS (Bruker, 2002)'
_exptl_crystal_colour colorless
_exptl_crystal_density_diffrn 1.755
_exptl_crystal_density_meas ?
_exptl_crystal_density_method 'not measured'
_exptl_crystal_description block
_exptl_crystal_F_000 1228
_exptl_crystal_size_max 0.18
_exptl_crystal_size_mid 0.15
_exptl_crystal_size_min 0.13
_refine_diff_density_max 2.030
_refine_diff_density_min -1.003
_refine_diff_density_rms 0.127
_refine_ls_extinction_method none
_refine_ls_goodness_of_fit_ref 1.013
_refine_ls_hydrogen_treatment constr
_refine_ls_matrix_type full
_refine_ls_number_parameters 151
_refine_ls_number_reflns 2026
_refine_ls_number_restraints 0
_refine_ls_restrained_S_all 1.013
_refine_ls_R_factor_all 0.0940
_refine_ls_R_factor_gt 0.0739
_refine_ls_shift/su_max 0.000
_refine_ls_shift/su_mean 0.000
_refine_ls_structure_factor_coef Fsqd
_refine_ls_weighting_details 'calc w=1/[\s^2^(Fo^2^)+(0.0303P)^2^+24.3185P] where P=(Fo^2^+2Fc^2^)/3'
_refine_ls_weighting_scheme calc
_refine_ls_wR_factor_gt 0.1618
_refine_ls_wR_factor_ref 0.1727
_reflns_number_gt 1492
_reflns_number_total 2026
_reflns_threshold_expression >2sigma(I)
_cod_data_source_file c2dt12032a.txt
_cod_data_source_block 7
_cod_depositor_comments
;
The following automatic conversions were performed:

'_symmetry_cell_setting' value 'Orthorhombic' changed to
'orthorhombic' according to
/home/saulius/struct/CIF-dictionaries/cif_core.dic dictionary named
'cif_core.dic' version 2.4.1 from
2010-06-29.

'_exptl_absorpt_correction_type' value 'Multi-scan'
changed to 'multi-scan' according to
/home/saulius/struct/CIF-dictionaries/cif_core.dic dictionary named
'cif_core.dic' version 2.4.1 from 2010-06-29.

Automatic conversion script
Id: cif_fix_values 1715 2011-07-08 13:25:40Z adriana 

The following automatic conversions were performed:

'_exptl_crystal_density_meas' value 'no' was changed to '?' - the
value is perceived as not measured.

Automatic conversion script
Id: cif_fix_values 3008 2015-01-20 13:52:24Z robertas 
;
_cod_original_cell_volume 2355.8(19)
_cod_original_sg_symbol_H-M Pnnn
_cod_original_formula_sum 'C10 H7 Cu2 N3.50 O0.50'
_cod_database_code 7018830

loop_
_symmetry_equiv_pos_as_xyz
'x, y, z'
'-x+1/2, -y+1/2, z'
'-x+1/2, y, -z+1/2'
'x, -y+1/2, -z+1/2'
'-x, -y, -z'
'x-1/2, y-1/2, -z'
'x-1/2, -y, z-1/2'
'-x, y-1/2, z-1/2'

loop_
_atom_site_label
_atom_site_type_symbol
_atom_site_fract_x
_atom_site_fract_y
_atom_site_fract_z
_atom_site_U_iso_or_equiv
_atom_site_adp_type
_atom_site_occupancy
_atom_site_symmetry_multiplicity
_atom_site_calc_flag
_atom_site_refinement_flags
Cu1 Cu 1.02487(15) 0.42626(14) 0.43616(2) 0.0535(4) Uani 1 1 d .
Cu2 Cu 1.1939(3) 0.5485(2) 0.31378(3) 0.1018(7) Uani 1 1 d .
C1 C 1.0270(12) 0.0894(12) 0.4532(2) 0.057(2) Uani 1 1 d .
H1 H 1.0873 0.1254 0.4735 0.069 Uiso 1 1 calc R
C2 C 1.0292(13) -0.0663(13) 0.4461(2) 0.064(3) Uani 1 1 d .
H2 H 1.0892 -0.1348 0.4614 0.077 Uiso 1 1 calc R
C3 C 0.9412(13) -0.1206(11) 0.4160(3) 0.061(2) Uani 1 1 d .
H3 H 0.9454 -0.2258 0.4101 0.073 Uiso 1 1 calc R
C4 C 0.8467(12) -0.0174(10) 0.3947(2) 0.049(2) Uani 1 1 d .
H4 H 0.7834 -0.0516 0.3746 0.058 Uiso 1 1 calc R
C5 C 0.8487(10) 0.1379(9) 0.40416(17) 0.0384(18) Uani 1 1 d .
C6 C 0.7500 0.2500 0.3458(3) 0.044(3) Uani 1 2 d S
C7 C 0.9058(11) 0.2167(11) 0.32701(18) 0.049(2) Uani 1 1 d .
H7 H 1.0120 0.1946 0.3394 0.059 Uiso 1 1 calc R
C8 C 0.9034(12) 0.2163(11) 0.28931(19) 0.051(2) Uani 1 1 d .
H8 H 1.0088 0.1925 0.2768 0.061 Uiso 1 1 calc R
C9 C 0.7500 0.2500 0.2702(2) 0.045(3) Uani 1 2 d S
C10 C 1.1556(13) 0.5188(11) 0.36139(19) 0.053(2) Uani 1 1 d .
C11 C 1.0054(12) 0.4846(11) 0.48511(19) 0.060(2) Uani 0.50 1 d P
C12 C 1.2385(16) 0.5503(12) 0.2650(2) 0.081(3) Uani 0.50 1 d P
N1 N 0.9428(9) 0.1923(8) 0.43235(14) 0.0421(16) Uani 1 1 d .
N2 N 0.7500 0.2500 0.3844(2) 0.041(2) Uani 1 2 d S
N3 N 1.1097(11) 0.4887(10) 0.3896(2) 0.068(2) Uani 1 1 d .
N4 N 1.0054(12) 0.4846(11) 0.48511(19) 0.060(2) Uani 0.50 1 d P
N5 N 1.2385(16) 0.5503(12) 0.2650(2) 0.081(3) Uani 0.50 1 d P
O1 O 0.852(5) 0.751(5) 0.3023(8) 0.25(2) Uani 0.50 1 d P

loop_
_atom_site_aniso_label
_atom_site_aniso_U_11
_atom_site_aniso_U_22
_atom_site_aniso_U_33
_atom_site_aniso_U_23
_atom_site_aniso_U_13
_atom_site_aniso_U_12
Cu1 0.0661(7) 0.0624(8) 0.0321(5) -0.0083(5) -0.0008(5) -0.0033(6)
Cu2 0.1697(18) 0.0972(12) 0.0384(6) 0.0054(7) 0.0266(8) 0.0113(12)
C1 0.063(5) 0.073(8) 0.036(4) 0.011(5) -0.007(4) 0.003(5)
C2 0.064(6) 0.074(8) 0.055(5) 0.029(5) 0.000(4) 0.016(6)
C3 0.065(6) 0.043(6) 0.074(6) 0.012(5) 0.010(5) 0.004(5)
C4 0.061(5) 0.035(5) 0.050(5) -0.006(4) 0.003(4) -0.002(4)
C5 0.050(4) 0.043(5) 0.023(3) 0.005(3) 0.003(3) 0.001(4)
C6 0.068(8) 0.038(7) 0.026(5) 0.000 0.000 0.000(6)
C7 0.054(5) 0.068(6) 0.024(3) -0.002(4) -0.001(3) 0.012(5)
C8 0.057(5) 0.068(7) 0.027(3) -0.001(4) 0.010(4) 0.009(5)
C9 0.071(8) 0.041(7) 0.024(5) 0.000 0.000 0.001(6)
C10 0.082(6) 0.059(6) 0.020(3) 0.002(4) 0.012(4) -0.004(5)
C11 0.076(6) 0.061(5) 0.043(4) -0.015(4) 0.000(4) -0.011(4)
C12 0.125(8) 0.074(7) 0.043(4) 0.000(4) 0.016(6) 0.002(7)
N1 0.057(4) 0.044(4) 0.025(3) 0.004(3) 0.000(3) -0.001(3)
N2 0.057(6) 0.046(6) 0.020(4) 0.000 0.000 0.007(5)
N3 0.074(5) 0.062(6) 0.067(5) -0.015(4) -0.011(4) -0.001(4)
N4 0.076(6) 0.061(5) 0.043(4) -0.015(4) 0.000(4) -0.011(4)
N5 0.125(8) 0.074(7) 0.043(4) 0.000(4) 0.016(6) 0.002(7)
O1 0.31(5) 0.23(3) 0.20(2) 0.06(3) 0.14(3) 0.05(5)

loop_
_atom_type_symbol
_atom_type_description
_atom_type_scat_dispersion_real
_atom_type_scat_dispersion_imag
_atom_type_scat_source
C C 0.0033 0.0016 'International Tables Vol C Tables 4.2.6.8 and 6.1.1.4'
H H 0.0000 0.0000 'International Tables Vol C Tables 4.2.6.8 and 6.1.1.4'
N N 0.0061 0.0033 'International Tables Vol C Tables 4.2.6.8 and 6.1.1.4'
Cu Cu 0.3201 1.2651 'International Tables Vol C Tables 4.2.6.8 and 6.1.1.4'
O O 0.0106 0.0060 'International Tables Vol C Tables 4.2.6.8 and 6.1.1.4'

loop_
_geom_angle_atom_site_label_1
_geom_angle_atom_site_label_2
_geom_angle_atom_site_label_3
_geom_angle
_geom_angle_site_symmetry_1
_geom_angle_site_symmetry_3
C11 Cu1 N3 144.9(4) . .
C11 Cu1 N1 107.2(3) . .
N3 Cu1 N1 107.6(3) . .
C10 Cu2 C12 172.3(4) . .
N1 C1 C2 123.1(8) . .
N1 C1 H1 118.5 . .
C2 C1 H1 118.5 . .
C1 C2 C3 118.9(9) . .
C1 C2 H2 120.5 . .
C3 C2 H2 120.5 . .
C2 C3 C4 119.3(9) . .
C2 C3 H3 120.4 . .
C4 C3 H3 120.4 . .
C3 C4 C5 118.1(8) . .
C3 C4 H4 120.9 . .
C5 C4 H4 120.9 . .
N1 C5 C4 122.7(7) . .
N1 C5 N2 115.8(7) . .
C4 C5 N2 121.5(7) . .
C7 C6 C7 119.5(9) 2_655 .
C7 C6 N2 120.3(5) 2_655 .
C7 C6 N2 120.3(5) . .
C6 C7 C8 119.6(8) . .
C6 C7 H7 120.2 . .
C8 C7 H7 120.2 . .
C9 C8 C7 121.7(8) . .
C9 C8 H8 119.1 . .
C7 C8 H8 119.1 . .
C8 C9 C8 117.9(9) . 2_655
C8 C9 C9 121.1(4) . 3_655
C8 C9 C9 121.1(4) 2_655 3_655
N3 C10 Cu2 169.9(9) . .
N4 C11 C11 0.0(9) 5_766 5_766
N4 C11 Cu1 178.0(12) 5_766 .
C11 C11 Cu1 178.0(12) 5_766 .
N5 C12 C12 0.00(12) 3_755 3_755
N5 C12 Cu2 178.3(16) 3_755 .
C12 C12 Cu2 178.3(16) 3_755 .
C1 N1 C5 117.8(7) . .
C1 N1 Cu1 117.4(6) . .
C5 N1 Cu1 122.4(5) . .
C5 N2 C5 117.7(8) 2_655 .
C5 N2 C6 121.2(4) 2_655 .
C5 N2 C6 121.2(4) . .
C10 N3 Cu1 176.4(8) . .

loop_
_geom_bond_atom_site_label_1
_geom_bond_atom_site_label_2
_geom_bond_distance
_geom_bond_site_symmetry_2
Cu1 C11 1.887(7) .
Cu1 N3 1.912(9) .
Cu1 N1 2.102(7) .
Cu2 C10 1.805(7) .
Cu2 C12 1.836(7) .
C1 N1 1.328(11) .
C1 C2 1.361(14) .
C1 H1 0.9300 .
C2 C3 1.373(14) .
C2 H2 0.9300 .
C3 C4 1.376(12) .
C3 H3 0.9300 .
C4 C5 1.377(11) .
C4 H4 0.9300 .
C5 N1 1.340(9) .
C5 N2 1.412(8) .
C6 C7 1.378(9) 2_655
C6 C7 1.378(9) .
C6 N2 1.433(12) .
C7 C8 1.397(9) .
C7 H7 0.9300 .
C8 C9 1.370(9) .
C8 H8 0.9300 .
C9 C8 1.370(9) 2_655
C9 C9 1.500(18) 3_655
C10 N3 1.130(10) .
C11 N4 1.137(14) 5_766
C11 C11 1.137(14) 5_766
C12 N5 1.127(15) 3_755
C12 C12 1.127(15) 3_755
N2 C5 1.412(8) 2_655
O1 O1 1.52(7) 2_665

loop_
_geom_torsion_atom_site_label_1
_geom_torsion_atom_site_label_2
_geom_torsion_atom_site_label_3
_geom_torsion_atom_site_label_4
_geom_torsion
_geom_torsion_site_symmetry_1
_geom_torsion_site_symmetry_4
N1 C1 C2 C3 0.3(15) . .
C1 C2 C3 C4 -2.9(14) . .
C2 C3 C4 C5 1.7(13) . .
C3 C4 C5 N1 2.1(12) . .
C3 C4 C5 N2 -177.7(7) . .
C7 C6 C7 C8 -0.4(6) 2_655 .
N2 C6 C7 C8 179.6(6) . .
C6 C7 C8 C9 0.7(13) . .
C7 C8 C9 C8 -0.4(6) . 2_655
C7 C8 C9 C9 179.6(6) . 3_655
C12 Cu2 C10 N3 -68(7) . .
N3 Cu1 C11 N4 -142(33) . 5_766
N1 Cu1 C11 N4 29(34) . 5_766
N3 Cu1 C11 C11 -142(33) . 5_766
N1 Cu1 C11 C11 29(34) . 5_766
C10 Cu2 C12 N5 83(22) . 3_755
C10 Cu2 C12 C12 83(22) . 3_755
C2 C1 N1 C5 3.4(13) . .
C2 C1 N1 Cu1 -159.2(7) . .
C4 C5 N1 C1 -4.6(11) . .
N2 C5 N1 C1 175.3(7) . .
C4 C5 N1 Cu1 157.0(6) . .
N2 C5 N1 Cu1 -23.2(9) . .
C11 Cu1 N1 C1 -55.4(7) . .
N3 Cu1 N1 C1 119.5(6) . .
C11 Cu1 N1 C5 142.9(6) . .
N3 Cu1 N1 C5 -42.2(7) . .
N1 C5 N2 C5 -44.0(5) . 2_655
C4 C5 N2 C5 135.8(8) . 2_655
N1 C5 N2 C6 136.0(5) . .
C4 C5 N2 C6 -44.2(8) . .
C7 C6 N2 C5 -38.8(6) 2_655 2_655
C7 C6 N2 C5 141.2(6) . 2_655
C7 C6 N2 C5 141.2(6) 2_655 .
C7 C6 N2 C5 -38.8(6) . .
Cu2 C10 N3 Cu1 28(19) . .
C11 Cu1 N3 C10 -174(14) . .
N1 Cu1 N3 C10 15(14) . .
